data_7000556
loop_
_publ_author_name
'Weber, Lothar'
'Werner, Vanessa'
'Fox, Mark A.'
'Marder, Todd B.'
'Schwedler, Stefanie'
'Brockhinke, Andreas'
'Stammler, Hans-Georg'
'Neumann, Beate'

_publ_section_title
;
 Synthetic, structural, photophysical and computational studies of
 \p-conjugated bis- and tris-1,3,2-benzodiazaboroles and related
 bis(boryl) dithiophenes
;
_journal_issue 8
_journal_name_full 'Dalton Transactions'
_journal_page_first 1339
_journal_paper_doi 10.1039/b815931a
_journal_year 2009
_chemical_formula_moiety 'C54 H57 B3 N6, 4 (C H2 Cl2)'
_chemical_formula_sum 'C58 H65 B3 Cl8 N6'
_chemical_formula_weight 1162.19
_chemical_name_systematic ?
_space_group_IT_number 2
_symmetry_cell_setting triclinic
_symmetry_space_group_name_Hall '-P 1'
_symmetry_space_group_name_H-M 'P -1'
_atom_sites_solution_hydrogens geom
_atom_sites_solution_primary direct
_atom_sites_solution_secondary difmap
_audit_creation_method SHELXL-97
_cell_angle_alpha 114.039(7)
_cell_angle_beta 96.110(9)
_cell_angle_gamma 101.902(9)
_cell_formula_units_Z 2
_cell_length_a 12.3528(12)
_cell_length_b 14.9195(14)
_cell_length_c 18.265(2)
_cell_measurement_reflns_used 99
_cell_measurement_temperature 100(2)
_cell_measurement_theta_max 18.795
_cell_measurement_theta_min 3.903
_cell_volume 2939.0(6)
_computing_cell_refinement 'Dirax/lsq (Duisenberg & Schreurs, 1989-2000)'
_computing_data_collection 'Collect, Bruker AXS, 2004'
_computing_data_reduction 'EVALCCD (Duisenberg,1998,Thesis.Utrecht University.'
_computing_molecular_graphics 'SHELXTL-PLUS (1990)'
_computing_publication_material 'SHELXL-97 (Sheldrick, 1997)'
_computing_structure_refinement 'SHELXL-97 (Sheldrick, 1997)'
_computing_structure_solution 'SHELXS-97 (Sheldrick, 1990)'
_diffrn_ambient_temperature 100(2)
_diffrn_measured_fraction_theta_full 0.993
_diffrn_measured_fraction_theta_max 0.993
_diffrn_measurement_device_type KappaCCD
_diffrn_measurement_method CCD
_diffrn_radiation_monochromator graphite
_diffrn_radiation_source 'fine-focus sealed tube'
_diffrn_radiation_type MoK\a
_diffrn_radiation_wavelength 0.71073
_diffrn_reflns_av_R_equivalents 0.0495
_diffrn_reflns_av_sigmaI/netI 0.0438
_diffrn_reflns_limit_h_max 16
_diffrn_reflns_limit_h_min -16
_diffrn_reflns_limit_k_max 19
_diffrn_reflns_limit_k_min -19
_diffrn_reflns_limit_l_max 23
_diffrn_reflns_limit_l_min -23
_diffrn_reflns_number 60087
_diffrn_reflns_theta_full 27.50
_diffrn_reflns_theta_max 27.50
_diffrn_reflns_theta_min 3.01
_exptl_absorpt_coefficient_mu 0.427
_exptl_absorpt_correction_T_max 0.9586
_exptl_absorpt_correction_T_min 0.8935
_exptl_absorpt_correction_type multi-scan
_exptl_absorpt_process_details 'SADABS - Bruker Nonius - V2.10'
_exptl_crystal_colour Colourless
_exptl_crystal_density_diffrn 1.313
_exptl_crystal_density_method 'not measured'
_exptl_crystal_description fragment
_exptl_crystal_F_000 1212
_exptl_crystal_size_max 0.27
_exptl_crystal_size_mid 0.17
_exptl_crystal_size_min 0.10
_refine_diff_density_max 0.893
_refine_diff_density_min -1.030
_refine_diff_density_rms 0.076
_refine_ls_extinction_method none
_refine_ls_goodness_of_fit_ref 1.036
_refine_ls_hydrogen_treatment constr
_refine_ls_matrix_type full
_refine_ls_number_parameters 699
_refine_ls_number_reflns 13396
_refine_ls_number_restraints 1
_refine_ls_restrained_S_all 1.036
_refine_ls_R_factor_all 0.0942
_refine_ls_R_factor_gt 0.0624
_refine_ls_shift/su_max 0.003
_refine_ls_shift/su_mean 0.000
_refine_ls_structure_factor_coef Fsqd
_refine_ls_weighting_details 'calc w=1/[\s^2^(Fo^2^)+(0.0651P)^2^+5.3598P] where P=(Fo^2^+2Fc^2^)/3'
_refine_ls_weighting_scheme calc
_refine_ls_wR_factor_gt 0.1484
_refine_ls_wR_factor_ref 0.1706
_reflns_number_gt 9667
_reflns_number_total 13396
_reflns_threshold_expression >2sigma(I)
_cod_data_source_file b815931a.txt
_cod_data_source_block compound3c
_cod_depositor_comments
;
The following automatic conversions were performed:
'_symmetry_cell_setting' value 'Triclinic' changed to 'triclinic'
according to '/home/saulius/struct/CIF-dictionaries/cif_core.dic'
dictionary named 'cif_core.dic' version 2.4.1 from 2010-06-29.

Automatic conversion script
Id: cif_fix_enum 1527 2010-12-29 10:47:43Z saulius 
;
_cod_original_cell_volume 2939.1(5)
_cod_database_code 7000556

loop_
_symmetry_equiv_pos_as_xyz
'x, y, z'
'-x, -y, -z'

loop_
_atom_site_label
_atom_site_type_symbol
_atom_site_fract_x
_atom_site_fract_y
_atom_site_fract_z
_atom_site_U_iso_or_equiv
_atom_site_adp_type
_atom_site_occupancy
_atom_site_symmetry_multiplicity
_atom_site_calc_flag
_atom_site_refinement_flags
_atom_site_disorder_assembly
_atom_site_disorder_group
N1 N 0.85468(18) 0.99727(16) 1.46974(13) 0.0200(4) Uani 1 1 d . . .
N2 N 0.87279(18) 1.09075(16) 1.39645(13) 0.0212(4) Uani 1 1 d . . .
N3 N 0.77278(19) 0.48077(17) 0.58774(13) 0.0236(5) Uani 1 1 d . . .
N4 N 0.65944(18) 0.31860(17) 0.54590(13) 0.0218(5) Uani 1 1 d . . .
N5 N 0.31258(19) -0.04606(16) 1.02769(13) 0.0215(5) Uani 1 1 d . . .
N6 N 0.27128(19) 0.06038(16) 1.14672(13) 0.0218(5) Uani 1 1 d . . .
B1 B 0.8356(2) 0.9888(2) 1.38813(18) 0.0207(6) Uani 1 1 d . . .
B2 B 0.7167(3) 0.4121(2) 0.61733(18) 0.0216(6) Uani 1 1 d . . .
B3 B 0.3243(3) 0.0593(2) 1.08025(18) 0.0210(6) Uani 1 1 d . . .
C1 C 0.9027(2) 1.0999(2) 1.52448(16) 0.0224(5) Uani 1 1 d . . .
C2 C 0.9394(2) 1.1466(2) 1.60951(17) 0.0279(6) Uani 1 1 d . . .
H2 H 0.9321 1.1078 1.6399 0.034 Uiso 1 1 calc R . .
C3 C 0.9872(3) 1.2520(2) 1.64861(19) 0.0362(7) Uani 1 1 d . . .
H3 H 1.0143 1.2855 1.7064 0.043 Uiso 1 1 calc R . .
C4 C 0.9958(3) 1.3088(2) 1.6041(2) 0.0386(7) Uani 1 1 d . . .
H4 H 1.0276 1.3806 1.6324 0.046 Uiso 1 1 calc R . .
C5 C 0.9591(3) 1.2631(2) 1.51920(18) 0.0295(6) Uani 1 1 d . . .
H5 H 0.9650 1.3025 1.4893 0.035 Uiso 1 1 calc R . .
C6 C 0.9132(2) 1.15711(19) 1.47948(16) 0.0227(5) Uani 1 1 d . . .
C7 C 0.8349(2) 0.9170(2) 1.49766(16) 0.0223(5) Uani 1 1 d . . .
H7A H 0.9014 0.9304 1.5398 0.027 Uiso 1 1 calc R . .
H7B H 0.8270 0.8503 1.4508 0.027 Uiso 1 1 calc R . .
C8 C 0.7294(3) 0.9115(2) 1.53332(19) 0.0306(6) Uani 1 1 d . . .
H8A H 0.7388 0.9759 1.5818 0.046 Uiso 1 1 calc R . .
H8B H 0.7178 0.8552 1.5490 0.046 Uiso 1 1 calc R . .
H8C H 0.6636 0.8997 1.4922 0.046 Uiso 1 1 calc R . .
C9 C 0.8755(2) 1.1259(2) 1.33236(17) 0.0254(6) Uani 1 1 d . . .
H9A H 0.8517 1.1896 1.3503 0.030 Uiso 1 1 calc R . .
H9B H 0.8208 1.0738 1.2817 0.030 Uiso 1 1 calc R . .
C10 C 0.9931(3) 1.1455(2) 1.3134(2) 0.0328(7) Uani 1 1 d . . .
H10A H 1.0471 1.1987 1.3628 0.049 Uiso 1 1 calc R . .
H10B H 0.9909 1.1678 1.2698 0.049 Uiso 1 1 calc R . .
H10C H 1.0169 1.0825 1.2953 0.049 Uiso 1 1 calc R . .
C11 C 0.7878(2) 0.88756(19) 1.30726(16) 0.0203(5) Uani 1 1 d . . .
C12 C 0.8446(2) 0.8623(2) 1.24221(16) 0.0229(5) Uani 1 1 d . . .
H12 H 0.9099 0.9112 1.2452 0.028 Uiso 1 1 calc R . .
C13 C 0.8088(2) 0.7682(2) 1.17356(16) 0.0227(5) Uani 1 1 d . . .
H13 H 0.8508 0.7535 1.1315 0.027 Uiso 1 1 calc R . .
C14 C 0.7112(2) 0.69488(19) 1.16598(15) 0.0203(5) Uani 1 1 d . . .
C15 C 0.6506(2) 0.72054(19) 1.22840(16) 0.0210(5) Uani 1 1 d . . .
H15 H 0.5822 0.6733 1.2234 0.025 Uiso 1 1 calc R . .
C16 C 0.6885(2) 0.81390(19) 1.29765(15) 0.0209(5) Uani 1 1 d . . .
H16 H 0.6464 0.8285 1.3397 0.025 Uiso 1 1 calc R . .
C17 C 0.7515(2) 0.4300(2) 0.50231(16) 0.0248(6) Uani 1 1 d . . .
C18 C 0.7843(3) 0.4632(3) 0.44474(18) 0.0318(6) Uani 1 1 d . . .
H18 H 0.8316 0.5299 0.4613 0.038 Uiso 1 1 calc R . .
C19 C 0.7447(3) 0.3943(3) 0.36159(19) 0.0389(8) Uani 1 1 d . . .
H19 H 0.7660 0.4148 0.3211 0.047 Uiso 1 1 calc R . .
C20 C 0.6757(3) 0.2975(3) 0.33725(18) 0.0376(8) Uani 1 1 d . . .
H20 H 0.6499 0.2529 0.2804 0.045 Uiso 1 1 calc R . .
C21 C 0.6429(3) 0.2637(2) 0.39397(17) 0.0316(7) Uani 1 1 d . . .
H21 H 0.5954 0.1968 0.3767 0.038 Uiso 1 1 calc R . .
C22 C 0.6816(2) 0.3304(2) 0.47673(16) 0.0249(6) Uani 1 1 d . . .
C23 C 0.8505(2) 0.5833(2) 0.63275(18) 0.0272(6) Uani 1 1 d . . .
H23A H 0.8433 0.6117 0.6908 0.033 Uiso 1 1 calc R . .
H23B H 0.8290 0.6280 0.6093 0.033 Uiso 1 1 calc R . .
C24 C 0.9727(3) 0.5836(2) 0.6292(2) 0.0353(7) Uani 1 1 d . . .
H24A H 0.9940 0.5386 0.6516 0.053 Uiso 1 1 calc R . .
H24B H 1.0219 0.6532 0.6617 0.053 Uiso 1 1 calc R . .
H24C H 0.9811 0.5592 0.5721 0.053 Uiso 1 1 calc R . .
C25 C 0.5817(2) 0.2252(2) 0.53797(17) 0.0264(6) Uani 1 1 d . . .
H25A H 0.5154 0.2038 0.4931 0.032 Uiso 1 1 calc R . .
H25B H 0.5541 0.2398 0.5895 0.032 Uiso 1 1 calc R . .
C26 C 0.6359(3) 0.1376(2) 0.52014(19) 0.0306(6) Uani 1 1 d . . .
H26A H 0.6655 0.1240 0.4701 0.046 Uiso 1 1 calc R . .
H26B H 0.5790 0.0763 0.5125 0.046 Uiso 1 1 calc R . .
H26C H 0.6980 0.1561 0.5663 0.046 Uiso 1 1 calc R . .
C27 C 0.7100(2) 0.43378(19) 0.70788(15) 0.0206(5) Uani 1 1 d . . .
C28 C 0.7151(2) 0.3593(2) 0.73559(16) 0.0224(5) Uani 1 1 d . . .
H28 H 0.7282 0.2972 0.7000 0.027 Uiso 1 1 calc R . .
C29 C 0.7013(2) 0.37457(19) 0.81400(16) 0.0226(5) Uani 1 1 d . . .
H29 H 0.7054 0.3228 0.8309 0.027 Uiso 1 1 calc R . .
C30 C 0.6815(2) 0.46480(19) 0.86836(15) 0.0200(5) Uani 1 1 d . . .
C31 C 0.6768(2) 0.5397(2) 0.84146(16) 0.0216(5) Uani 1 1 d . . .
H31 H 0.6638 0.6019 0.8772 0.026 Uiso 1 1 calc R . .
C32 C 0.6908(2) 0.5239(2) 0.76310(16) 0.0216(5) Uani 1 1 d . . .
H32 H 0.6872 0.5760 0.7464 0.026 Uiso 1 1 calc R . .
C33 C 0.2578(2) -0.1052(2) 1.06236(16) 0.0238(5) Uani 1 1 d . . .
C34 C 0.2274(3) -0.2107(2) 1.03560(18) 0.0280(6) Uani 1 1 d . . .
H34 H 0.2448 -0.2548 0.9865 0.034 Uiso 1 1 calc R . .
C35 C 0.1709(3) -0.2496(2) 1.08287(19) 0.0314(6) Uani 1 1 d . . .
H35 H 0.1494 -0.3212 1.0655 0.038 Uiso 1 1 calc R . .
C36 C 0.1454(3) -0.1855(2) 1.15509(19) 0.0315(6) Uani 1 1 d . . .
H36 H 0.1067 -0.2141 1.1861 0.038 Uiso 1 1 calc R . .
C37 C 0.1758(2) -0.0796(2) 1.18269(18) 0.0284(6) Uani 1 1 d . . .
H37 H 0.1585 -0.0360 1.2320 0.034 Uiso 1 1 calc R . .
C38 C 0.2322(2) -0.0400(2) 1.13577(16) 0.0225(5) Uani 1 1 d . . .
C39 C 0.2493(2) 0.1453(2) 1.21372(17) 0.0263(6) Uani 1 1 d . . .
H39A H 0.1692 0.1259 1.2174 0.032 Uiso 1 1 calc R . .
H39B H 0.2607 0.2047 1.2011 0.032 Uiso 1 1 calc R . .
C40 C 0.3246(3) 0.1764(2) 1.29608(18) 0.0370(7) Uani 1 1 d . . .
H40A H 0.3191 0.1165 1.3068 0.056 Uiso 1 1 calc R . .
H40B H 0.3002 0.2281 1.3394 0.056 Uiso 1 1 calc R . .
H40C H 0.4033 0.2047 1.2954 0.056 Uiso 1 1 calc R . .
C41 C 0.3470(2) -0.0933(2) 0.94994(17) 0.0265(6) Uani 1 1 d . . .
H41A H 0.3801 -0.1484 0.9497 0.032 Uiso 1 1 calc R . .
H41B H 0.4063 -0.0416 0.9448 0.032 Uiso 1 1 calc R . .
C42 C 0.2478(3) -0.1376(2) 0.87643(17) 0.0329(7) Uani 1 1 d . . .
H42A H 0.1882 -0.1877 0.8819 0.049 Uiso 1 1 calc R . .
H42B H 0.2738 -0.1709 0.8258 0.049 Uiso 1 1 calc R . .
H42C H 0.2177 -0.0826 0.8745 0.049 Uiso 1 1 calc R . .
C43 C 0.3885(2) 0.15378(19) 1.06971(16) 0.0199(5) Uani 1 1 d . . .
C44 C 0.4661(2) 0.23788(19) 1.13609(16) 0.0207(5) Uani 1 1 d . . .
H44 H 0.4745 0.2392 1.1888 0.025 Uiso 1 1 calc R . .
C45 C 0.5309(2) 0.31930(19) 1.12686(15) 0.0202(5) Uani 1 1 d . . .
H45 H 0.5836 0.3741 1.1729 0.024 Uiso 1 1 calc R . .
C46 C 0.5191(2) 0.32120(19) 1.05044(15) 0.0189(5) Uani 1 1 d . . .
C47 C 0.4408(2) 0.23856(19) 0.98421(15) 0.0211(5) Uani 1 1 d . . .
H47 H 0.4307 0.2384 0.9319 0.025 Uiso 1 1 calc R . .
C48 C 0.3779(2) 0.15689(19) 0.99366(16) 0.0214(5) Uani 1 1 d . . .
H48 H 0.3262 0.1016 0.9473 0.026 Uiso 1 1 calc R . .
C49 C 0.6752(2) 0.59148(19) 1.09486(16) 0.0207(5) Uani 1 1 d . . .
C50 C 0.6965(2) 0.57679(19) 1.01777(15) 0.0200(5) Uani 1 1 d . . .
H50 H 0.7346 0.6337 1.0104 0.024 Uiso 1 1 calc R . .
C51 C 0.6629(2) 0.47985(19) 0.95131(15) 0.0197(5) Uani 1 1 d . . .
C52 C 0.6080(2) 0.39694(19) 0.96350(15) 0.0206(5) Uani 1 1 d . . .
H52 H 0.5864 0.3305 0.9191 0.025 Uiso 1 1 calc R . .
C53 C 0.5844(2) 0.40969(19) 1.03964(15) 0.0194(5) Uani 1 1 d . . .
C54 C 0.6189(2) 0.50739(18) 1.10480(15) 0.0196(5) Uani 1 1 d . . .
H54 H 0.6036 0.5168 1.1570 0.024 Uiso 1 1 calc R . .
Cl1 Cl 0.44347(8) -0.06176(7) 1.32056(5) 0.0468(2) Uani 1 1 d . . .
Cl2 Cl 0.54858(8) 0.00593(6) 1.20899(5) 0.0443(2) Uani 1 1 d . . .
C55 C 0.4707(3) -0.0986(2) 1.22137(17) 0.0314(6) Uani 1 1 d . . .
H55A H 0.3979 -0.1306 1.1807 0.038 Uiso 1 1 calc R . .
H55B H 0.5136 -0.1502 1.2105 0.038 Uiso 1 1 calc R . .
Cl3 Cl 0.38161(10) 0.40751(8) 0.65102(6) 0.0586(3) Uani 1 1 d . . .
Cl4 Cl 0.40745(7) 0.37979(6) 0.48793(5) 0.03941(19) Uani 1 1 d . . .
C56 C 0.4490(3) 0.4633(3) 0.59400(19) 0.0374(7) Uani 1 1 d . . .
H56A H 0.5321 0.4797 0.6118 0.045 Uiso 1 1 calc R . .
H56B H 0.4292 0.5278 0.6043 0.045 Uiso 1 1 calc R . .
Cl5A Cl 0.8864(5) 0.4204(3) 0.18240(17) 0.0408(8) Uiso 0.337(3) 1 d P A 1
Cl6A Cl 0.9318(4) 0.5357(4) 0.0953(3) 0.0494(13) Uiso 0.337(3) 1 d P A 1
C57A C 0.9956(11) 0.4647(10) 0.1385(10) 0.033(3) Uiso 0.337(3) 1 d P A 1
H57A H 1.0143 0.4070 0.0955 0.039 Uiso 0.337(3) 1 calc PR A 1
H57B H 1.0651 0.5090 0.1808 0.039 Uiso 0.337(3) 1 calc PR A 1
Cl5B Cl 0.8548(3) 0.4433(3) 0.18635(18) 0.0370(9) Uiso 0.288(5) 1 d P B 2
Cl6B Cl 0.9851(8) 0.5283(7) 0.0934(5) 0.104(2) Uiso 0.288(5) 1 d P B 2
C57B C 0.9926(10) 0.4869(10) 0.1701(9) 0.032(3) Uiso 0.288(5) 1 d P B 2
H57C H 1.0399 0.5437 0.2219 0.039 Uiso 0.288(5) 1 calc PR B 2
H57D H 1.0293 0.4306 0.1543 0.039 Uiso 0.288(5) 1 calc PR B 2
Cl5C Cl 0.9369(4) 0.4078(2) 0.18124(18) 0.0571(10) Uiso 0.375(5) 1 d P C 3
Cl6C Cl 0.9600(4) 0.5514(3) 0.10513(19) 0.0342(9) Uiso 0.375(5) 1 d P C 3
C57C C 1.0152(13) 0.4695(12) 0.1206(10) 0.061(4) Uiso 0.375(5) 1 d P C 3
H57E H 1.0948 0.5041 0.1508 0.073 Uiso 0.375(5) 1 calc PR C 3
H57F H 1.0160 0.4150 0.0669 0.073 Uiso 0.375(5) 1 calc PR C 3
Cl7 Cl 0.93231(9) 0.95612(9) 0.07463(8) 0.0635(3) Uani 1 1 d . D .
Cl8A Cl 0.88115(13) 0.76071(11) -0.06964(10) 0.0541(7) Uani 0.709(6) 1 d P D 1
Cl8B Cl 0.9318(9) 0.7826(7) -0.0958(5) 0.127(3) Uiso 0.291(6) 1 d P D 2
C58 C 0.9838(4) 0.8606(3) 0.0077(3) 0.0627(11) Uani 1 1 d . . .
H58A H 1.0385 0.8914 -0.0171 0.075 Uiso 0.709(6) 1 calc PR D 1
H58B H 1.0253 0.8337 0.0397 0.075 Uiso 0.709(6) 1 calc PR D 1
H58C H 1.0248 0.8350 0.0388 0.075 Uiso 0.291(6) 1 d PR D 2
H58D H 1.0581 0.8946 0.0065 0.075 Uiso 0.291(6) 1 d PR D 2

loop_
_atom_site_aniso_label
_atom_site_aniso_U_11
_atom_site_aniso_U_22
_atom_site_aniso_U_33
_atom_site_aniso_U_23
_atom_site_aniso_U_13
_atom_site_aniso_U_12
N1 0.0226(11) 0.0168(10) 0.0188(10) 0.0064(9) 0.0063(9) 0.0035(9)
N2 0.0230(11) 0.0196(11) 0.0205(11) 0.0085(9) 0.0065(9) 0.0048(9)
N3 0.0263(12) 0.0245(11) 0.0195(11) 0.0096(9) 0.0071(9) 0.0048(9)
N4 0.0220(11) 0.0225(11) 0.0179(10) 0.0057(9) 0.0066(9) 0.0054(9)
N5 0.0273(12) 0.0192(11) 0.0182(11) 0.0081(9) 0.0073(9) 0.0058(9)
N6 0.0262(11) 0.0194(11) 0.0201(11) 0.0086(9) 0.0092(9) 0.0050(9)
B1 0.0204(14) 0.0194(14) 0.0207(14) 0.0076(11) 0.0064(11) 0.0043(11)
B2 0.0232(15) 0.0225(14) 0.0181(14) 0.0074(12) 0.0051(11) 0.0071(12)
B3 0.0230(14) 0.0205(14) 0.0181(13) 0.0083(11) 0.0040(11) 0.0043(11)
C1 0.0231(13) 0.0191(12) 0.0233(13) 0.0064(10) 0.0071(10) 0.0073(10)
C2 0.0315(15) 0.0282(14) 0.0220(13) 0.0086(11) 0.0064(11) 0.0091(12)
C3 0.0448(18) 0.0270(15) 0.0228(14) -0.0003(12) 0.0010(13) 0.0085(13)
C4 0.050(2) 0.0163(14) 0.0354(17) 0.0010(12) 0.0038(15) 0.0051(13)
C5 0.0358(16) 0.0191(13) 0.0319(15) 0.0096(12) 0.0080(12) 0.0070(12)
C6 0.0230(13) 0.0186(12) 0.0238(13) 0.0066(11) 0.0062(10) 0.0055(10)
C7 0.0285(14) 0.0196(12) 0.0203(12) 0.0100(10) 0.0070(11) 0.0062(11)
C8 0.0341(16) 0.0314(15) 0.0306(15) 0.0179(13) 0.0135(12) 0.0055(12)
C9 0.0311(15) 0.0225(13) 0.0259(14) 0.0130(11) 0.0091(11) 0.0075(11)
C10 0.0387(17) 0.0254(14) 0.0411(17) 0.0178(13) 0.0216(14) 0.0093(13)
C11 0.0247(13) 0.0177(12) 0.0196(12) 0.0092(10) 0.0051(10) 0.0061(10)
C12 0.0253(13) 0.0187(12) 0.0213(13) 0.0079(10) 0.0059(10) 0.0003(10)
C13 0.0267(14) 0.0221(13) 0.0193(12) 0.0089(11) 0.0094(10) 0.0050(11)
C14 0.0272(13) 0.0170(12) 0.0164(12) 0.0077(10) 0.0031(10) 0.0054(10)
C15 0.0244(13) 0.0189(12) 0.0197(12) 0.0095(10) 0.0054(10) 0.0034(10)
C16 0.0251(13) 0.0211(12) 0.0167(12) 0.0080(10) 0.0075(10) 0.0059(10)
C17 0.0245(13) 0.0341(15) 0.0186(13) 0.0118(11) 0.0079(10) 0.0119(12)
C18 0.0320(16) 0.0453(18) 0.0299(15) 0.0231(14) 0.0150(13) 0.0164(14)
C19 0.0410(18) 0.069(2) 0.0266(15) 0.0288(16) 0.0199(14) 0.0320(17)
C20 0.0379(17) 0.056(2) 0.0177(14) 0.0091(14) 0.0084(12) 0.0259(16)
C21 0.0284(15) 0.0410(17) 0.0192(13) 0.0049(12) 0.0046(11) 0.0152(13)
C22 0.0237(13) 0.0339(15) 0.0192(13) 0.0098(11) 0.0066(10) 0.0149(12)
C23 0.0285(14) 0.0233(14) 0.0302(15) 0.0134(12) 0.0080(12) 0.0038(11)
C24 0.0310(16) 0.0279(15) 0.0489(19) 0.0202(14) 0.0070(14) 0.0062(12)
C25 0.0228(13) 0.0233(13) 0.0257(14) 0.0053(11) 0.0059(11) 0.0027(11)
C26 0.0302(15) 0.0235(14) 0.0308(15) 0.0062(12) 0.0062(12) 0.0050(12)
C27 0.0214(13) 0.0212(12) 0.0160(12) 0.0067(10) 0.0048(10) 0.0019(10)
C28 0.0282(14) 0.0188(12) 0.0190(12) 0.0062(10) 0.0078(10) 0.0071(11)
C29 0.0295(14) 0.0181(12) 0.0217(13) 0.0106(10) 0.0067(11) 0.0046(11)
C30 0.0217(13) 0.0193(12) 0.0165(12) 0.0067(10) 0.0050(10) 0.0026(10)
C31 0.0272(14) 0.0184(12) 0.0178(12) 0.0065(10) 0.0057(10) 0.0058(10)
C32 0.0259(13) 0.0192(12) 0.0196(12) 0.0095(10) 0.0050(10) 0.0038(10)
C33 0.0262(14) 0.0221(13) 0.0232(13) 0.0110(11) 0.0049(11) 0.0047(11)
C34 0.0343(15) 0.0214(13) 0.0264(14) 0.0094(11) 0.0045(12) 0.0074(12)
C35 0.0360(16) 0.0227(14) 0.0355(16) 0.0164(13) 0.0022(13) 0.0034(12)
C36 0.0335(16) 0.0316(15) 0.0349(16) 0.0232(13) 0.0083(13) 0.0018(12)
C37 0.0328(15) 0.0297(15) 0.0249(14) 0.0145(12) 0.0093(12) 0.0063(12)
C38 0.0241(13) 0.0218(13) 0.0227(13) 0.0113(11) 0.0056(10) 0.0047(10)
C39 0.0314(15) 0.0235(13) 0.0259(14) 0.0098(11) 0.0154(12) 0.0090(11)
C40 0.0501(19) 0.0335(16) 0.0222(14) 0.0080(13) 0.0119(13) 0.0079(14)
C41 0.0326(15) 0.0221(13) 0.0257(14) 0.0083(11) 0.0144(12) 0.0103(11)
C42 0.0432(18) 0.0307(15) 0.0194(13) 0.0056(12) 0.0114(12) 0.0079(13)
C43 0.0230(13) 0.0185(12) 0.0208(12) 0.0085(10) 0.0096(10) 0.0087(10)
C44 0.0275(13) 0.0204(12) 0.0179(12) 0.0105(10) 0.0091(10) 0.0079(10)
C45 0.0258(13) 0.0160(12) 0.0167(12) 0.0052(10) 0.0048(10) 0.0059(10)
C46 0.0235(13) 0.0172(12) 0.0177(12) 0.0074(10) 0.0089(10) 0.0077(10)
C47 0.0270(13) 0.0210(12) 0.0160(12) 0.0083(10) 0.0064(10) 0.0070(11)
C48 0.0247(13) 0.0191(12) 0.0183(12) 0.0071(10) 0.0043(10) 0.0044(10)
C49 0.0237(13) 0.0195(12) 0.0186(12) 0.0080(10) 0.0046(10) 0.0059(10)
C50 0.0240(13) 0.0167(12) 0.0188(12) 0.0076(10) 0.0055(10) 0.0045(10)
C51 0.0242(13) 0.0203(12) 0.0155(12) 0.0079(10) 0.0055(10) 0.0071(10)
C52 0.0264(13) 0.0171(12) 0.0166(12) 0.0056(10) 0.0054(10) 0.0060(10)
C53 0.0233(13) 0.0181(12) 0.0183(12) 0.0093(10) 0.0049(10) 0.0057(10)
C54 0.0259(13) 0.0172(12) 0.0150(12) 0.0064(10) 0.0056(10) 0.0051(10)
Cl1 0.0567(5) 0.0590(5) 0.0313(4) 0.0209(4) 0.0188(4) 0.0225(4)
Cl2 0.0513(5) 0.0358(4) 0.0395(4) 0.0132(4) 0.0153(4) 0.0033(4)
C55 0.0382(17) 0.0292(15) 0.0221(14) 0.0071(12) 0.0058(12) 0.0091(13)
Cl3 0.0891(8) 0.0576(6) 0.0417(5) 0.0314(5) 0.0174(5) 0.0238(5)
Cl4 0.0484(5) 0.0358(4) 0.0290(4) 0.0081(3) 0.0052(3) 0.0162(4)
C56 0.0435(18) 0.0397(18) 0.0258(15) 0.0098(13) 0.0045(13) 0.0161(15)
Cl7 0.0523(6) 0.0597(6) 0.0786(7) 0.0266(6) 0.0170(5) 0.0224(5)
Cl8A 0.0424(9) 0.0483(9) 0.0530(10) 0.0110(6) -0.0117(6) 0.0096(6)
C58 0.073(3) 0.054(2) 0.059(3) 0.022(2) 0.006(2) 0.024(2)

loop_
_atom_type_symbol
_atom_type_description
_atom_type_scat_dispersion_real
_atom_type_scat_dispersion_imag
_atom_type_scat_source
C C 0.0033 0.0016 'International Tables Vol C Tables 4.2.6.8 and 6.1.1.4'
H H 0.0000 0.0000 'International Tables Vol C Tables 4.2.6.8 and 6.1.1.4'
N N 0.0061 0.0033 'International Tables Vol C Tables 4.2.6.8 and 6.1.1.4'
B B 0.0013 0.0007 'International Tables Vol C Tables 4.2.6.8 and 6.1.1.4'
Cl Cl 0.1484 0.1585 'International Tables Vol C Tables 4.2.6.8 and 6.1.1.4'

loop_
_geom_angle_atom_site_label_1
_geom_angle_atom_site_label_2
_geom_angle_atom_site_label_3
_geom_angle
_geom_angle_site_symmetry_1
_geom_angle_site_symmetry_3
_geom_angle_publ_flag
C1 N1 B1 108.5(2) . . ?
C1 N1 C7 121.8(2) . . ?
B1 N1 C7 129.6(2) . . ?
C6 N2 B1 108.4(2) . . ?
C6 N2 C9 122.4(2) . . ?
B1 N2 C9 129.1(2) . . ?
C17 N3 B2 108.5(2) . . ?
C17 N3 C23 121.0(2) . . ?
B2 N3 C23 130.2(2) . . ?
C22 N4 B2 108.4(2) . . ?
C22 N4 C25 120.8(2) . . ?
B2 N4 C25 130.5(2) . . ?
C33 N5 B3 108.5(2) . . ?
C33 N5 C41 121.0(2) . . ?
B3 N5 C41 130.6(2) . . ?
C38 N6 B3 108.6(2) . . ?
C38 N6 C39 121.4(2) . . ?
B3 N6 C39 129.9(2) . . ?
N1 B1 N2 106.0(2) . . ?
N1 B1 C11 126.1(2) . . ?
N2 B1 C11 127.8(2) . . ?
N3 B2 N4 106.1(2) . . ?
N3 B2 C27 128.3(2) . . ?
N4 B2 C27 125.4(2) . . ?
N5 B3 N6 106.2(2) . . ?
N5 B3 C43 126.7(2) . . ?
N6 B3 C43 127.1(2) . . ?
C2 C1 N1 130.5(3) . . ?
C2 C1 C6 121.1(2) . . ?
N1 C1 C6 108.4(2) . . ?
C1 C2 C3 118.0(3) . . ?
C1 C2 H2 121.0 . . ?
C3 C2 H2 121.0 . . ?
C4 C3 C2 120.8(3) . . ?
C4 C3 H3 119.6 . . ?
C2 C3 H3 119.6 . . ?
C3 C4 C5 121.7(3) . . ?
C3 C4 H4 119.1 . . ?
C5 C4 H4 119.1 . . ?
C4 C5 C6 117.7(3) . . ?
C4 C5 H5 121.2 . . ?
C6 C5 H5 121.2 . . ?
N2 C6 C5 130.7(3) . . ?
N2 C6 C1 108.6(2) . . ?
C5 C6 C1 120.7(3) . . ?
N1 C7 C8 112.3(2) . . ?
N1 C7 H7A 109.1 . . ?
C8 C7 H7A 109.1 . . ?
N1 C7 H7B 109.1 . . ?
C8 C7 H7B 109.1 . . ?
H7A C7 H7B 107.9 . . ?
C7 C8 H8A 109.5 . . ?
C7 C8 H8B 109.5 . . ?
H8A C8 H8B 109.5 . . ?
C7 C8 H8C 109.5 . . ?
H8A C8 H8C 109.5 . . ?
H8B C8 H8C 109.5 . . ?
N2 C9 C10 112.2(2) . . ?
N2 C9 H9A 109.2 . . ?
C10 C9 H9A 109.2 . . ?
N2 C9 H9B 109.2 . . ?
C10 C9 H9B 109.2 . . ?
H9A C9 H9B 107.9 . . ?
C9 C10 H10A 109.5 . . ?
C9 C10 H10B 109.5 . . ?
H10A C10 H10B 109.5 . . ?
C9 C10 H10C 109.5 . . ?
H10A C10 H10C 109.5 . . ?
H10B C10 H10C 109.5 . . ?
C12 C11 C16 116.3(2) . . ?
C12 C11 B1 121.9(2) . . ?
C16 C11 B1 121.7(2) . . ?
C13 C12 C11 122.4(2) . . ?
C13 C12 H12 118.8 . . ?
C11 C12 H12 118.8 . . ?
C12 C13 C14 120.5(2) . . ?
C12 C13 H13 119.8 . . ?
C14 C13 H13 119.8 . . ?
C15 C14 C13 117.9(2) . . ?
C15 C14 C49 121.0(2) . . ?
C13 C14 C49 121.1(2) . . ?
C16 C15 C14 121.1(2) . . ?
C16 C15 H15 119.4 . . ?
C14 C15 H15 119.4 . . ?
C15 C16 C11 121.8(2) . . ?
C15 C16 H16 119.1 . . ?
C11 C16 H16 119.1 . . ?
C18 C17 N3 131.1(3) . . ?
C18 C17 C22 120.5(3) . . ?
N3 C17 C22 108.4(2) . . ?
C17 C18 C19 117.5(3) . . ?
C17 C18 H18 121.3 . . ?
C19 C18 H18 121.3 . . ?
C20 C19 C18 121.5(3) . . ?
C20 C19 H19 119.2 . . ?
C18 C19 H19 119.2 . . ?
C19 C20 C21 121.4(3) . . ?
C19 C20 H20 119.3 . . ?
C21 C20 H20 119.3 . . ?
C20 C21 C22 118.1(3) . . ?
C20 C21 H21 121.0 . . ?
C22 C21 H21 121.0 . . ?
C21 C22 N4 130.4(3) . . ?
C21 C22 C17 121.0(3) . . ?
N4 C22 C17 108.6(2) . . ?
N3 C23 C24 112.2(2) . . ?
N3 C23 H23A 109.2 . . ?
C24 C23 H23A 109.2 . . ?
N3 C23 H23B 109.2 . . ?
C24 C23 H23B 109.2 . . ?
H23A C23 H23B 107.9 . . ?
C23 C24 H24A 109.5 . . ?
C23 C24 H24B 109.5 . . ?
H24A C24 H24B 109.5 . . ?
C23 C24 H24C 109.5 . . ?
H24A C24 H24C 109.5 . . ?
H24B C24 H24C 109.5 . . ?
N4 C25 C26 113.1(2) . . ?
N4 C25 H25A 109.0 . . ?
C26 C25 H25A 109.0 . . ?
N4 C25 H25B 109.0 . . ?
C26 C25 H25B 109.0 . . ?
H25A C25 H25B 107.8 . . ?
C25 C26 H26A 109.5 . . ?
C25 C26 H26B 109.5 . . ?
H26A C26 H26B 109.5 . . ?
C25 C26 H26C 109.5 . . ?
H26A C26 H26C 109.5 . . ?
H26B C26 H26C 109.5 . . ?
C32 C27 C28 116.7(2) . . ?
C32 C27 B2 122.4(2) . . ?
C28 C27 B2 120.7(2) . . ?
C29 C28 C27 121.5(2) . . ?
C29 C28 H28 119.3 . . ?
C27 C28 H28 119.3 . . ?
C28 C29 C30 121.2(2) . . ?
C28 C29 H29 119.4 . . ?
C30 C29 H29 119.4 . . ?
C29 C30 C31 117.8(2) . . ?
C29 C30 C51 121.2(2) . . ?
C31 C30 C51 120.9(2) . . ?
C32 C31 C30 120.6(2) . . ?
C32 C31 H31 119.7 . . ?
C30 C31 H31 119.7 . . ?
C31 C32 C27 122.2(2) . . ?
C31 C32 H32 118.9 . . ?
C27 C32 H32 118.9 . . ?
N5 C33 C34 130.7(3) . . ?
N5 C33 C38 108.7(2) . . ?
C34 C33 C38 120.7(3) . . ?
C35 C34 C33 118.2(3) . . ?
C35 C34 H34 120.9 . . ?
C33 C34 H34 120.9 . . ?
C34 C35 C36 121.3(3) . . ?
C34 C35 H35 119.4 . . ?
C36 C35 H35 119.4 . . ?
C35 C36 C37 121.1(3) . . ?
C35 C36 H36 119.5 . . ?
C37 C36 H36 119.5 . . ?
C38 C37 C36 118.1(3) . . ?
C38 C37 H37 120.9 . . ?
C36 C37 H37 120.9 . . ?
C37 C38 N6 131.2(3) . . ?
C37 C38 C33 120.7(2) . . ?
N6 C38 C33 108.1(2) . . ?
N6 C39 C40 113.3(2) . . ?
N6 C39 H39A 108.9 . . ?
C40 C39 H39A 108.9 . . ?
N6 C39 H39B 108.9 . . ?
C40 C39 H39B 108.9 . . ?
H39A C39 H39B 107.7 . . ?
C39 C40 H40A 109.5 . . ?
C39 C40 H40B 109.5 . . ?
H40A C40 H40B 109.5 . . ?
C39 C40 H40C 109.5 . . ?
H40A C40 H40C 109.5 . . ?
H40B C40 H40C 109.5 . . ?
N5 C41 C42 112.1(2) . . ?
N5 C41 H41A 109.2 . . ?
C42 C41 H41A 109.2 . . ?
N5 C41 H41B 109.2 . . ?
C42 C41 H41B 109.2 . . ?
H41A C41 H41B 107.9 . . ?
C41 C42 H42A 109.5 . . ?
C41 C42 H42B 109.5 . . ?
H42A C42 H42B 109.5 . . ?
C41 C42 H42C 109.5 . . ?
H42A C42 H42C 109.5 . . ?
H42B C42 H42C 109.5 . . ?
C48 C43 C44 116.5(2) . . ?
C48 C43 B3 122.4(2) . . ?
C44 C43 B3 120.9(2) . . ?
C45 C44 C43 122.0(2) . . ?
C45 C44 H44 119.0 . . ?
C43 C44 H44 119.0 . . ?
C44 C45 C46 120.7(2) . . ?
C44 C45 H45 119.7 . . ?
C46 C45 H45 119.7 . . ?
C45 C46 C47 117.8(2) . . ?
C45 C46 C53 121.7(2) . . ?
C47 C46 C53 120.5(2) . . ?
C48 C47 C46 121.2(2) . . ?
C48 C47 H47 119.4 . . ?
C46 C47 H47 119.4 . . ?
C47 C48 C43 121.8(2) . . ?
C47 C48 H48 119.1 . . ?
C43 C48 H48 119.1 . . ?
C54 C49 C50 118.9(2) . . ?
C54 C49 C14 119.8(2) . . ?
C50 C49 C14 121.3(2) . . ?
C49 C50 C51 121.2(2) . . ?
C49 C50 H50 119.4 . . ?
C51 C50 H50 119.4 . . ?
C52 C51 C50 118.6(2) . . ?
C52 C51 C30 120.2(2) . . ?
C50 C51 C30 121.2(2) . . ?
C51 C52 C53 121.4(2) . . ?
C51 C52 H52 119.3 . . ?
C53 C52 H52 119.3 . . ?
C54 C53 C52 118.7(2) . . ?
C54 C53 C46 120.5(2) . . ?
C52 C53 C46 120.8(2) . . ?
C49 C54 C53 121.3(2) . . ?
C49 C54 H54 119.4 . . ?
C53 C54 H54 119.4 . . ?
Cl1 C55 Cl2 112.12(16) . . ?
Cl1 C55 H55A 109.2 . . ?
Cl2 C55 H55A 109.2 . . ?
Cl1 C55 H55B 109.2 . . ?
Cl2 C55 H55B 109.2 . . ?
H55A C55 H55B 107.9 . . ?
Cl3 C56 Cl4 110.76(19) . . ?
Cl3 C56 H56A 109.5 . . ?
Cl4 C56 H56A 109.5 . . ?
Cl3 C56 H56B 109.5 . . ?
Cl4 C56 H56B 109.5 . . ?
H56A C56 H56B 108.1 . . ?
Cl5A C57A Cl6A 102.3(7) . . ?
Cl5A C57A H57A 111.3 . . ?
Cl6A C57A H57A 111.3 . . ?
Cl5A C57A H57B 111.3 . . ?
Cl6A C57A H57B 111.3 . . ?
H57A C57A H57B 109.2 . . ?
Cl6B C57B Cl5B 111.6(7) . . ?
Cl6B C57B H57C 109.3 . . ?
Cl5B C57B H57C 109.3 . . ?
Cl6B C57B H57D 109.3 . . ?
Cl5B C57B H57D 109.3 . . ?
H57C C57B H57D 108.0 . . ?
Cl6C C57C Cl5C 114.1(9) . . ?
Cl6C C57C H57E 108.7 . . ?
Cl5C C57C H57E 108.7 . . ?
Cl6C C57C H57F 108.7 . . ?
Cl5C C57C H57F 108.7 . . ?
H57E C57C H57F 107.6 . . ?
Cl8A C58 Cl8B 30.7(4) . . ?
Cl8A C58 Cl7 114.4(3) . . ?
Cl8B C58 Cl7 128.9(4) . . ?
Cl8A C58 H58A 108.7 . . ?
Cl8B C58 H58A 78.0 . . ?
Cl7 C58 H58A 108.7 . . ?
Cl8A C58 H58B 108.7 . . ?
Cl8B C58 H58B 117.4 . . ?
Cl7 C58 H58B 108.7 . . ?
H58A C58 H58B 107.6 . . ?
Cl8A C58 H58C 109.2 . . ?
Cl8B C58 H58C 117.6 . . ?
Cl7 C58 H58C 108.7 . . ?
H58A C58 H58C 107.0 . . ?
H58B C58 H58C 0.7 . . ?
Cl8A C58 H58D 130.1 . . ?
Cl8B C58 H58D 100.0 . . ?
Cl7 C58 H58D 105.7 . . ?
H58A C58 H58D 26.7 . . ?
H58B C58 H58D 84.1 . . ?
H58C C58 H58D 83.5 . . ?

loop_
_geom_bond_atom_site_label_1
_geom_bond_atom_site_label_2
_geom_bond_distance
_geom_bond_site_symmetry_2
_geom_bond_publ_flag
N1 C1 1.396(3) . ?
N1 B1 1.433(4) . ?
N1 C7 1.469(3) . ?
N2 C6 1.393(3) . ?
N2 B1 1.434(4) . ?
N2 C9 1.465(3) . ?
N3 C17 1.395(3) . ?
N3 B2 1.436(4) . ?
N3 C23 1.462(4) . ?
N4 C22 1.392(3) . ?
N4 B2 1.436(4) . ?
N4 C25 1.462(3) . ?
N5 C33 1.393(3) . ?
N5 B3 1.435(4) . ?
N5 C41 1.460(3) . ?
N6 C38 1.397(3) . ?
N6 B3 1.435(4) . ?
N6 C39 1.458(3) . ?
B1 C11 1.562(4) . ?
B2 C27 1.565(4) . ?
B3 C43 1.564(4) . ?
C1 C2 1.393(4) . ?
C1 C6 1.403(4) . ?
C2 C3 1.394(4) . ?
C2 H2 0.9500 . ?
C3 C4 1.390(5) . ?
C3 H3 0.9500 . ?
C4 C5 1.391(4) . ?
C4 H4 0.9500 . ?
C5 C6 1.399(4) . ?
C5 H5 0.9500 . ?
C7 C8 1.519(4) . ?
C7 H7A 0.9900 . ?
C7 H7B 0.9900 . ?
C8 H8A 0.9800 . ?
C8 H8B 0.9800 . ?
C8 H8C 0.9800 . ?
C9 C10 1.527(4) . ?
C9 H9A 0.9900 . ?
C9 H9B 0.9900 . ?
C10 H10A 0.9800 . ?
C10 H10B 0.9800 . ?
C10 H10C 0.9800 . ?
C11 C12 1.403(4) . ?
C11 C16 1.408(4) . ?
C12 C13 1.389(4) . ?
C12 H12 0.9500 . ?
C13 C14 1.403(4) . ?
C13 H13 0.9500 . ?
C14 C15 1.397(4) . ?
C14 C49 1.492(3) . ?
C15 C16 1.389(4) . ?
C15 H15 0.9500 . ?
C16 H16 0.9500 . ?
C17 C18 1.395(4) . ?
C17 C22 1.411(4) . ?
C18 C19 1.402(5) . ?
C18 H18 0.9500 . ?
C19 C20 1.378(5) . ?
C19 H19 0.9500 . ?
C20 C21 1.386(5) . ?
C20 H20 0.9500 . ?
C21 C22 1.389(4) . ?
C21 H21 0.9500 . ?
C23 C24 1.518(4) . ?
C23 H23A 0.9900 . ?
C23 H23B 0.9900 . ?
C24 H24A 0.9800 . ?
C24 H24B 0.9800 . ?
C24 H24C 0.9800 . ?
C25 C26 1.523(4) . ?
C25 H25A 0.9900 . ?
C25 H25B 0.9900 . ?
C26 H26A 0.9800 . ?
C26 H26B 0.9800 . ?
C26 H26C 0.9800 . ?
C27 C32 1.400(4) . ?
C27 C28 1.405(4) . ?
C28 C29 1.391(4) . ?
C28 H28 0.9500 . ?
C29 C30 1.399(4) . ?
C29 H29 0.9500 . ?
C30 C31 1.400(4) . ?
C30 C51 1.489(3) . ?
C31 C32 1.389(4) . ?
C31 H31 0.9500 . ?
C32 H32 0.9500 . ?
C33 C34 1.395(4) . ?
C33 C38 1.414(4) . ?
C34 C35 1.392(4) . ?
C34 H34 0.9500 . ?
C35 C36 1.392(4) . ?
C35 H35 0.9500 . ?
C36 C37 1.399(4) . ?
C36 H36 0.9500 . ?
C37 C38 1.393(4) . ?
C37 H37 0.9500 . ?
C39 C40 1.516(4) . ?
C39 H39A 0.9900 . ?
C39 H39B 0.9900 . ?
C40 H40A 0.9800 . ?
C40 H40B 0.9800 . ?
C40 H40C 0.9800 . ?
C41 C42 1.528(4) . ?
C41 H41A 0.9900 . ?
C41 H41B 0.9900 . ?
C42 H42A 0.9800 . ?
C42 H42B 0.9800 . ?
C42 H42C 0.9800 . ?
C43 C48 1.402(4) . ?
C43 C44 1.407(4) . ?
C44 C45 1.393(4) . ?
C44 H44 0.9500 . ?
C45 C46 1.400(4) . ?
C45 H45 0.9500 . ?
C46 C47 1.401(4) . ?
C46 C53 1.496(3) . ?
C47 C48 1.389(4) . ?
C47 H47 0.9500 . ?
C48 H48 0.9500 . ?
C49 C54 1.394(4) . ?
C49 C50 1.397(4) . ?
C50 C51 1.397(3) . ?
C50 H50 0.9500 . ?
C51 C52 1.396(4) . ?
C52 C53 1.397(3) . ?
C52 H52 0.9500 . ?
C53 C54 1.395(3) . ?
C54 H54 0.9500 . ?
Cl1 C55 1.758(3) . ?
Cl2 C55 1.768(3) . ?
C55 H55A 0.9900 . ?
C55 H55B 0.9900 . ?
Cl3 C56 1.754(4) . ?
Cl4 C56 1.768(3) . ?
C56 H56A 0.9900 . ?
C56 H56B 0.9900 . ?
Cl5A C57A 1.787(16) . ?
Cl6A C57A 1.805(13) . ?
C57A H57A 0.9900 . ?
C57A H57B 0.9900 . ?
Cl5B C57B 1.794(12) . ?
Cl6B C57B 1.747(14) . ?
C57B H57C 0.9900 . ?
C57B H57D 0.9900 . ?
Cl5C C57C 1.923(16) . ?
Cl6C C57C 1.620(15) . ?
C57C H57E 0.9900 . ?
C57C H57F 0.9900 . ?
Cl7 C58 1.746(5) . ?
Cl8A C58 1.717(5) . ?
Cl8B C58 1.727(9) . ?
C58 H58A 0.9900 . ?
C58 H58B 0.9900 . ?
C58 H58C 0.9600 . ?
C58 H58D 0.9600 . ?
